data_4023020
loop_
_publ_author_name
'Moloy Banerjee'
'Susanna J. Emond'
'Sergey V. Lindeman'
'Rajendra Rathore'

_publ_section_title
;
 Practical Synthesis of Unsymmetrical Tetraarylethylenes and
 Their Application for the Preparation of
 [Triphenylethylene-Spacer-Triphenylethylene] Triads
;
_journal_name_full 'Journal of Organic Chemistry'
_journal_page_first 8054
_journal_page_last 8061
_journal_paper_doi 10.1021/jo701474y
_journal_volume 72
_journal_year 2007
_chemical_formula_sum 'C28 H24 O2'
_chemical_formula_weight 392.47
_chemical_name_systematic
; 
 ? 
;
_space_group_IT_number 4
_symmetry_cell_setting monoclinic
_symmetry_space_group_name_Hall 'P 2yb'
_symmetry_space_group_name_H-M 'P 1 21 1'
_atom_sites_solution_hydrogens difmap
_atom_sites_solution_primary direct
_atom_sites_solution_secondary difmap
_audit_creation_method SHELXL-97
_cell_angle_alpha 90.00
_cell_angle_beta 92.5470(10)
_cell_angle_gamma 90.00
_cell_formula_units_Z 2
_cell_length_a 9.7502(9)
_cell_length_b 10.4517(10)
_cell_length_c 10.5257(10)
_cell_measurement_reflns_used 7827
_cell_measurement_temperature 100(2)
_cell_measurement_theta_max 31
_cell_measurement_theta_min 3
_cell_volume 1071.57(18)
_computing_cell_refinement 'SAINT v7.23A (Bruker, 2005)'
_computing_data_collection 'APEX2 v2.0-2 (Bruker, 2005)'
_computing_data_reduction 'SADABS-2004/1 (Bruker, 2005)'
_computing_molecular_graphics 'XP v5.1 (Bruker, 1998)'
_computing_publication_material 'XCIF v6.12 (Bruker, 2001)'
_computing_structure_refinement 'SHELXL-97 v.97-2 (Sheldrick, 1993-1997)'
_computing_structure_solution 'XS/SHELXTL v6.12 (Bruker, 2001)'
_diffrn_ambient_temperature 100(2)
_diffrn_measured_fraction_theta_full 0.954
_diffrn_measured_fraction_theta_max 0.954
_diffrn_measurement_device_type 'Bruker APEX2 CCD detector'
_diffrn_measurement_method '\w scans'
_diffrn_radiation_monochromator graphite
_diffrn_radiation_source 'fine-focus sealed tube'
_diffrn_radiation_type MoK\a
_diffrn_radiation_wavelength 0.71073
_diffrn_reflns_av_R_equivalents 0.0279
_diffrn_reflns_av_sigmaI/netI 0.0271
_diffrn_reflns_limit_h_max 14
_diffrn_reflns_limit_h_min -14
_diffrn_reflns_limit_k_max 15
_diffrn_reflns_limit_k_min -14
_diffrn_reflns_limit_l_max 15
_diffrn_reflns_limit_l_min 0
_diffrn_reflns_number 17512
_diffrn_reflns_theta_full 31.89
_diffrn_reflns_theta_max 31.89
_diffrn_reflns_theta_min 1.94
_exptl_absorpt_coefficient_mu 0.075
_exptl_absorpt_correction_T_max 0.9888
_exptl_absorpt_correction_T_min 0.9742
_exptl_absorpt_correction_type multi-scan
_exptl_crystal_colour colorless
_exptl_crystal_density_diffrn 1.216
_exptl_crystal_density_method 'not measured'
_exptl_crystal_description prism
_exptl_crystal_F_000 416
_exptl_crystal_size_max 0.35
_exptl_crystal_size_mid 0.32
_exptl_crystal_size_min 0.15
_refine_diff_density_max 0.475
_refine_diff_density_min -0.168
_refine_diff_density_rms 0.058
_refine_ls_abs_structure_details 'Flack H D (1983), Acta Cryst. A39, 876-881'
_refine_ls_abs_structure_Flack 0.6(8)
_refine_ls_extinction_method none
_refine_ls_goodness_of_fit_ref 1.027
_refine_ls_hydrogen_treatment refall
_refine_ls_matrix_type full
_refine_ls_number_parameters 367
_refine_ls_number_reflns 6840
_refine_ls_number_restraints 1
_refine_ls_restrained_S_all 1.027
_refine_ls_R_factor_all 0.0491
_refine_ls_R_factor_gt 0.0451
_refine_ls_shift/su_max 0.012
_refine_ls_shift/su_mean 0.000
_refine_ls_structure_factor_coef Fsqd
_refine_ls_weighting_details 'calc w=1/[\s^2^(Fo^2^)+(0.0889P)^2^+0.0000P] where P=(Fo^2^+2Fc^2^)/3'
_refine_ls_weighting_scheme calc
_refine_ls_wR_factor_gt 0.1139
_refine_ls_wR_factor_ref 0.1170
_reflns_number_gt 6290
_reflns_number_total 6840
_reflns_threshold_expression >2sigma(I)
_cod_data_source_file jo701474y-File001.cif
_cod_data_source_block raj2r
_cod_original_sg_symbol_H-M 'P 21'
_cod_database_code 4023020

loop_
_symmetry_equiv_pos_as_xyz
'x, y, z'
'-x, y+1/2, -z'

loop_
_atom_site_label
_atom_site_type_symbol
_atom_site_fract_x
_atom_site_fract_y
_atom_site_fract_z
_atom_site_U_iso_or_equiv
_atom_site_adp_type
_atom_site_occupancy
_atom_site_symmetry_multiplicity
_atom_site_calc_flag
O1 O 0.23131(9) 0.63187(9) 0.20007(9) 0.02868(19) Uani 1 1 d
O2 O 0.67705(10) 0.74197(11) 0.99639(9) 0.0343(2) Uani 1 1 d
C1 C 0.70787(10) 0.52131(10) 0.50760(11) 0.02054(19) Uani 1 1 d
C2 C 0.81754(10) 0.45765(11) 0.46358(11) 0.0214(2) Uani 1 1 d
C11 C 0.58107(10) 0.54412(11) 0.42610(10) 0.0203(2) Uani 1 1 d
C12 C 0.52502(11) 0.66760(11) 0.41987(11) 0.0225(2) Uani 1 1 d
C13 C 0.40849(11) 0.69424(11) 0.34489(11) 0.0235(2) Uani 1 1 d
C14 C 0.34394(11) 0.59658(11) 0.27415(11) 0.0221(2) Uani 1 1 d
C15 C 0.39542(11) 0.47275(11) 0.28140(11) 0.0225(2) Uani 1 1 d
C16 C 0.51359(10) 0.44786(11) 0.35730(11) 0.0216(2) Uani 1 1 d
C17 C 0.16217(13) 0.53390(14) 0.12810(13) 0.0307(3) Uani 1 1 d
C21 C 0.70305(11) 0.57574(11) 0.63789(11) 0.02143(19) Uani 1 1 d
C22 C 0.81314(11) 0.64020(11) 0.69864(11) 0.0233(2) Uani 1 1 d
C23 C 0.80283(11) 0.69179(12) 0.81878(12) 0.0248(2) Uani 1 1 d
C24 C 0.67951(12) 0.68292(12) 0.88075(11) 0.0252(2) Uani 1 1 d
C25 C 0.56836(12) 0.61933(13) 0.82305(11) 0.0270(2) Uani 1 1 d
C26 C 0.58150(11) 0.56663(12) 0.70265(11) 0.0246(2) Uani 1 1 d
C27 C 0.5494(2) 0.7403(3) 1.05648(19) 0.0684(8) Uani 1 1 d
C31 C 0.81913(10) 0.41097(11) 0.32978(11) 0.0222(2) Uani 1 1 d
C32 C 0.83488(12) 0.28028(12) 0.30702(13) 0.0270(2) Uani 1 1 d
C33 C 0.83254(13) 0.23289(14) 0.18324(14) 0.0315(3) Uani 1 1 d
C34 C 0.81734(13) 0.31537(15) 0.08112(13) 0.0320(3) Uani 1 1 d
C35 C 0.80373(13) 0.44590(14) 0.10266(13) 0.0308(2) Uani 1 1 d
C36 C 0.80422(12) 0.49327(12) 0.22592(12) 0.0264(2) Uani 1 1 d
C41 C 0.94490(11) 0.42949(10) 0.54199(11) 0.0227(2) Uani 1 1 d
C42 C 0.94332(12) 0.36645(13) 0.65891(14) 0.0304(3) Uani 1 1 d
C43 C 1.06480(15) 0.34343(15) 0.72923(15) 0.0365(3) Uani 1 1 d
C44 C 1.18890(14) 0.38250(17) 0.68393(15) 0.0389(3) Uani 1 1 d
C45 C 1.19260(12) 0.44348(16) 0.56722(14) 0.0349(3) Uani 1 1 d
C46 C 1.07142(11) 0.46584(14) 0.49615(12) 0.0277(2) Uani 1 1 d
H12 H 0.5708(17) 0.7345(18) 0.4639(15) 0.025(4) Uiso 1 1 d
H13 H 0.3728(17) 0.7777(17) 0.3326(14) 0.021(4) Uiso 1 1 d
H15 H 0.351(2) 0.409(2) 0.2319(18) 0.039(5) Uiso 1 1 d
H16 H 0.5470(16) 0.3609(17) 0.3601(15) 0.022(4) Uiso 1 1 d
H17A H 0.125(2) 0.470(2) 0.1873(18) 0.043(5) Uiso 1 1 d
H17B H 0.219(2) 0.497(2) 0.066(2) 0.053(6) Uiso 1 1 d
H17C H 0.0890(19) 0.576(2) 0.0807(18) 0.035(5) Uiso 1 1 d
H22 H 0.8947(18) 0.6520(18) 0.6579(15) 0.024(4) Uiso 1 1 d
H23 H 0.878(2) 0.7324(19) 0.8590(17) 0.031(4) Uiso 1 1 d
H25 H 0.485(2) 0.6174(19) 0.8597(17) 0.032(4) Uiso 1 1 d
H26 H 0.5137(19) 0.5217(18) 0.6654(16) 0.027(4) Uiso 1 1 d
H27A H 0.507(4) 0.665(5) 1.065(3) 0.113(13) Uiso 1 1 d
H27B H 0.571(3) 0.763(4) 1.135(3) 0.098(11) Uiso 1 1 d
H27C H 0.478(3) 0.791(3) 0.995(3) 0.075(8) Uiso 1 1 d
H32 H 0.8453(18) 0.2272(19) 0.3786(17) 0.032(4) Uiso 1 1 d
H33 H 0.848(2) 0.144(2) 0.1712(18) 0.042(5) Uiso 1 1 d
H34 H 0.8118(19) 0.2863(19) -0.0025(17) 0.031(4) Uiso 1 1 d
H35 H 0.790(2) 0.503(2) 0.030(2) 0.041(5) Uiso 1 1 d
H36 H 0.787(2) 0.584(2) 0.2413(19) 0.044(5) Uiso 1 1 d
H42 H 0.858(2) 0.3417(19) 0.6897(17) 0.034(4) Uiso 1 1 d
H43 H 1.0601(19) 0.3065(19) 0.8090(18) 0.033(4) Uiso 1 1 d
H44 H 1.279(2) 0.364(3) 0.732(2) 0.055(6) Uiso 1 1 d
H45 H 1.282(2) 0.470(2) 0.542(2) 0.051(6) Uiso 1 1 d
H46 H 1.074(2) 0.5048(18) 0.4156(18) 0.033(4) Uiso 1 1 d

loop_
_atom_site_aniso_label
_atom_site_aniso_U_11
_atom_site_aniso_U_22
_atom_site_aniso_U_33
_atom_site_aniso_U_23
_atom_site_aniso_U_13
_atom_site_aniso_U_12
O1 0.0224(4) 0.0275(4) 0.0353(4) -0.0017(3) -0.0078(3) 0.0050(3)
O2 0.0277(4) 0.0496(6) 0.0255(4) -0.0053(4) -0.0003(3) -0.0060(4)
C1 0.0144(4) 0.0202(5) 0.0269(5) -0.0001(4) 0.0000(3) -0.0008(3)
C2 0.0146(4) 0.0207(5) 0.0290(5) 0.0014(4) 0.0004(3) 0.0006(4)
C11 0.0149(4) 0.0209(5) 0.0254(5) -0.0001(4) 0.0031(4) 0.0009(3)
C12 0.0179(4) 0.0212(5) 0.0286(5) -0.0027(4) 0.0018(4) 0.0017(4)
C13 0.0213(5) 0.0204(5) 0.0289(5) -0.0004(4) 0.0005(4) 0.0036(4)
C14 0.0161(4) 0.0251(5) 0.0250(5) 0.0010(4) -0.0001(3) 0.0025(4)
C15 0.0175(4) 0.0222(5) 0.0277(5) -0.0009(4) 0.0005(4) 0.0000(4)
C16 0.0157(4) 0.0193(5) 0.0298(5) 0.0004(4) 0.0012(3) 0.0007(4)
C17 0.0236(5) 0.0326(6) 0.0352(6) -0.0025(5) -0.0073(5) -0.0004(5)
C21 0.0166(4) 0.0216(5) 0.0259(5) 0.0009(4) -0.0005(3) 0.0011(4)
C22 0.0154(4) 0.0231(5) 0.0315(5) 0.0007(4) 0.0009(4) -0.0002(4)
C23 0.0176(4) 0.0255(5) 0.0310(5) 0.0004(4) -0.0027(4) -0.0011(4)
C24 0.0221(5) 0.0298(5) 0.0233(5) 0.0026(4) -0.0018(4) 0.0002(4)
C25 0.0201(5) 0.0363(6) 0.0247(5) 0.0026(4) 0.0021(4) -0.0034(4)
C26 0.0173(4) 0.0299(6) 0.0265(5) 0.0004(4) 0.0000(4) -0.0030(4)
C27 0.0402(9) 0.130(2) 0.0364(8) -0.0374(12) 0.0151(7) -0.0282(12)
C31 0.0145(4) 0.0223(5) 0.0298(5) 0.0004(4) 0.0010(4) 0.0014(3)
C32 0.0218(5) 0.0243(5) 0.0348(6) 0.0002(4) -0.0006(4) 0.0050(4)
C33 0.0249(5) 0.0287(6) 0.0407(7) -0.0082(5) -0.0017(5) 0.0048(5)
C34 0.0214(5) 0.0418(7) 0.0324(6) -0.0070(5) -0.0020(4) 0.0034(5)
C35 0.0243(5) 0.0369(6) 0.0311(6) 0.0037(5) 0.0012(4) 0.0032(5)
C36 0.0213(5) 0.0246(5) 0.0335(6) 0.0022(4) 0.0034(4) 0.0010(4)
C41 0.0159(4) 0.0203(5) 0.0318(5) -0.0014(4) -0.0009(4) 0.0018(3)
C42 0.0208(5) 0.0282(6) 0.0421(7) 0.0084(5) -0.0011(4) 0.0005(4)
C43 0.0294(6) 0.0380(7) 0.0415(7) 0.0101(6) -0.0046(5) 0.0081(5)
C44 0.0217(5) 0.0511(9) 0.0431(7) -0.0026(6) -0.0072(5) 0.0090(5)
C45 0.0153(5) 0.0507(8) 0.0386(7) -0.0071(6) -0.0008(4) 0.0015(5)
C46 0.0167(4) 0.0366(6) 0.0299(5) -0.0031(5) 0.0018(4) 0.0006(4)

loop_
_atom_type_symbol
_atom_type_description
_atom_type_scat_dispersion_real
_atom_type_scat_dispersion_imag
_atom_type_scat_source
C C 0.0033 0.0016 'International Tables Vol C Tables 4.2.6.8 and 6.1.1.4'
H H 0.0000 0.0000 'International Tables Vol C Tables 4.2.6.8 and 6.1.1.4'
O O 0.0106 0.0060 'International Tables Vol C Tables 4.2.6.8 and 6.1.1.4'

loop_
_geom_angle_atom_site_label_1
_geom_angle_atom_site_label_2
_geom_angle_atom_site_label_3
_geom_angle
C14 O1 C17 117.24(10)
C24 O2 C27 116.20(11)
C2 C1 C21 124.02(10)
C2 C1 C11 121.79(10)
C21 C1 C11 114.18(9)
C1 C2 C41 123.88(10)
C1 C2 C31 121.59(9)
C41 C2 C31 114.53(9)
C16 C11 C12 117.91(10)
C16 C11 C1 123.05(10)
C12 C11 C1 119.03(10)
C13 C12 C11 121.39(10)
C13 C12 H12 119.4(11)
C11 C12 H12 119.1(11)
C12 C13 C14 119.77(10)
C12 C13 H13 123.5(10)
C14 C13 H13 116.6(10)
O1 C14 C15 124.13(11)
O1 C14 C13 115.96(10)
C15 C14 C13 119.91(10)
C14 C15 C16 119.45(10)
C14 C15 H15 118.5(13)
C16 C15 H15 122.0(13)
C11 C16 C15 121.54(10)
C11 C16 H16 121.0(10)
C15 C16 H16 117.4(10)
O1 C17 H17A 109.0(12)
O1 C17 H17B 112.3(15)
H17A C17 H17B 113(2)
O1 C17 H17C 105.7(12)
H17A C17 H17C 110.7(17)
H17B C17 H17C 105.7(18)
C26 C21 C22 117.43(10)
C26 C21 C1 119.09(9)
C22 C21 C1 123.44(9)
C23 C22 C21 121.39(10)
C23 C22 H22 118.0(11)
C21 C22 H22 120.6(11)
C22 C23 C24 120.04(10)
C22 C23 H23 120.4(12)
C24 C23 H23 119.6(12)
O2 C24 C25 124.19(10)
O2 C24 C23 115.84(10)
C25 C24 C23 119.95(11)
C24 C25 C26 119.07(10)
C24 C25 H25 121.0(12)
C26 C25 H25 119.7(12)
C25 C26 C21 122.11(10)
C25 C26 H26 120.9(11)
C21 C26 H26 116.9(11)
O2 C27 H27A 118(3)
O2 C27 H27B 104(2)
H27A C27 H27B 104(3)
O2 C27 H27C 106.6(17)
H27A C27 H27C 102(3)
H27B C27 H27C 124(3)
C36 C31 C32 118.53(11)
C36 C31 C2 122.26(11)
C32 C31 C2 119.20(11)
C33 C32 C31 120.72(12)
C33 C32 H32 122.5(12)
C31 C32 H32 116.7(12)
C34 C33 C32 120.19(12)
C34 C33 H33 121.3(12)
C32 C33 H33 118.4(12)
C33 C34 C35 119.56(13)
C33 C34 H34 122.1(12)
C35 C34 H34 118.2(12)
C36 C35 C34 120.39(12)
C36 C35 H35 120.7(12)
C34 C35 H35 118.9(12)
C35 C36 C31 120.59(12)
C35 C36 H36 120.5(12)
C31 C36 H36 118.7(12)
C42 C41 C46 118.50(10)
C42 C41 C2 122.68(10)
C46 C41 C2 118.82(10)
C43 C42 C41 120.57(12)
C43 C42 H42 121.0(11)
C41 C42 H42 118.4(11)
C44 C43 C42 120.25(13)
C44 C43 H43 121.0(12)
C42 C43 H43 118.6(12)
C43 C44 C45 119.97(12)
C43 C44 H44 121.5(13)
C45 C44 H44 118.4(13)
C44 C45 C46 119.96(12)
C44 C45 H45 115.7(13)
C46 C45 H45 124.3(13)
C45 C46 C41 120.73(12)
C45 C46 H46 120.2(12)
C41 C46 H46 119.1(12)

loop_
_geom_bond_atom_site_label_1
_geom_bond_atom_site_label_2
_geom_bond_distance
O1 C14 1.3690(13)
O1 C17 1.4252(16)
O2 C24 1.3659(15)
O2 C27 1.4213(19)
C1 C2 1.3582(14)
C1 C21 1.4874(15)
C1 C11 1.4923(15)
C2 C41 1.4895(15)
C2 C31 1.4913(16)
C11 C16 1.3883(15)
C11 C12 1.4019(15)
C12 C13 1.3826(16)
C12 H12 0.940(18)
C13 C14 1.3966(16)
C13 H13 0.946(18)
C14 C15 1.3890(15)
C15 C16 1.3970(15)
C15 H15 0.94(2)
C16 H16 0.966(18)
C17 H17A 0.99(2)
C17 H17B 0.96(2)
C17 H17C 0.959(19)
C21 C26 1.3964(15)
C21 C22 1.3978(15)
C22 C23 1.3825(17)
C22 H22 0.928(18)
C23 C24 1.3961(16)
C23 H23 0.932(19)
C24 C25 1.3880(16)
C25 C26 1.3929(17)
C25 H25 0.914(19)
C26 H26 0.888(19)
C27 H27A 0.89(5)
C27 H27B 0.87(4)
C27 H27C 1.06(3)
C31 C36 1.3935(16)
C31 C32 1.3965(17)
C32 C33 1.3931(19)
C32 H32 0.938(19)
C33 C34 1.381(2)
C33 H33 0.95(2)
C34 C35 1.390(2)
C34 H34 0.930(18)
C35 C36 1.3885(18)
C35 H35 0.98(2)
C36 H36 0.97(2)
C41 C42 1.3966(17)
C41 C46 1.3971(15)
C42 C43 1.3895(18)
C42 H42 0.946(19)
C43 C44 1.382(2)
C43 H43 0.93(2)
C44 C45 1.386(2)
C44 H44 1.02(2)
C45 C46 1.3899(17)
C45 H45 0.96(2)
C46 H46 0.942(19)

loop_
_cod_related_entry_id
_cod_related_entry_database
_cod_related_entry_code
1 ChemSpider 10156649
